data_4119795
loop_
_publ_author_name
'Douglas R. Kindra'
'Ian J. Casely'
'Megan E. Fieser'
'Joseph W. Ziller'
'Filipp Furche'
'William J. Evans'

_publ_section_title
;
 Insertion of CO2 and COS into Bi-C Bonds: Reactivity of a Bismuth NCN
 Pincer Complex of an Oxyaryl Dianionic Ligand,
 [2,6-(Me2NCH2)2C6H3]Bi(C6H2tBu2O)
;
_journal_name_full 'Journal of the American Chemical Society'
_journal_page_first 7777
_journal_page_last 7787
_journal_paper_doi 10.1021/ja403133f
_journal_volume 135
_journal_year 2013
_chemical_formula_sum 'C30 H48 Bi N3 O Si'
_chemical_formula_weight 703.78
_chemical_name_systematic
; 
 ? 
;
_space_group_IT_number 2
_symmetry_cell_setting triclinic
_symmetry_space_group_name_Hall '-P 1'
_symmetry_space_group_name_H-M 'P -1'
_atom_sites_solution_hydrogens geom
_atom_sites_solution_primary direct
_atom_sites_solution_secondary difmap
_audit_creation_method SHELXTL
_cell_angle_alpha 101.3228(6)
_cell_angle_beta 101.2366(6)
_cell_angle_gamma 98.9213(6)
_cell_formula_units_Z 4
_cell_length_a 12.9129(7)
_cell_length_b 14.9962(8)
_cell_length_c 17.9034(10)
_cell_measurement_reflns_used 9976
_cell_measurement_temperature 93(2)
_cell_measurement_theta_max 28.86
_cell_measurement_theta_min 2.25
_cell_volume 3266.2(3)
_computing_cell_refinement 'Bruker SAINT'
_computing_data_collection 'Bruker APEX2'
_computing_data_reduction 'Bruker SAINT'
_computing_molecular_graphics 'Bruker SHELXTL'
_computing_publication_material 'Bruker SHELXTL'
_computing_structure_refinement 'SHELXL-97 (Sheldrick, 2008)'
_computing_structure_solution 'SHELXS-97 (Sheldrick, 2008)'
_diffrn_ambient_temperature 93(2)
_diffrn_measured_fraction_theta_full 0.997
_diffrn_measured_fraction_theta_max 0.909
_diffrn_measurement_device_type 'Bruker APEX-II CCD'
_diffrn_measurement_method '\f and \w scans'
_diffrn_radiation_monochromator graphite
_diffrn_radiation_source 'fine-focus sealed tube'
_diffrn_radiation_type MoK\a
_diffrn_radiation_wavelength 0.71073
_diffrn_reflns_av_R_equivalents 0.0156
_diffrn_reflns_av_sigmaI/netI 0.0200
_diffrn_reflns_limit_h_max 17
_diffrn_reflns_limit_h_min -17
_diffrn_reflns_limit_k_max 19
_diffrn_reflns_limit_k_min -19
_diffrn_reflns_limit_l_max 24
_diffrn_reflns_limit_l_min -23
_diffrn_reflns_number 39585
_diffrn_reflns_theta_full 25.50
_diffrn_reflns_theta_max 28.92
_diffrn_reflns_theta_min 1.79
_exptl_absorpt_coefficient_mu 5.459
_exptl_absorpt_correction_T_max 0.4252
_exptl_absorpt_correction_T_min 0.3783
_exptl_absorpt_correction_type numerical
_exptl_absorpt_process_details 'Bruker SADABS'
_exptl_crystal_colour colorless
_exptl_crystal_density_diffrn 1.431
_exptl_crystal_density_meas ?
_exptl_crystal_description prism
_exptl_crystal_F_000 1416
_exptl_crystal_size_max 0.22
_exptl_crystal_size_mid 0.20
_exptl_crystal_size_min 0.19
_refine_diff_density_max 0.923
_refine_diff_density_min -0.475
_refine_diff_density_rms 0.068
_refine_ls_extinction_method none
_refine_ls_goodness_of_fit_ref 1.022
_refine_ls_hydrogen_treatment constr
_refine_ls_matrix_type full
_refine_ls_number_parameters 675
_refine_ls_number_reflns 15697
_refine_ls_number_restraints 0
_refine_ls_restrained_S_all 1.022
_refine_ls_R_factor_all 0.0211
_refine_ls_R_factor_gt 0.0167
_refine_ls_shift/su_max 0.002
_refine_ls_shift/su_mean 0.000
_refine_ls_structure_factor_coef Fsqd
_refine_ls_weighting_details 'calc w=1/[\s^2^(Fo^2^)+(0.0183P)^2^+1.1844P] where P=(Fo^2^+2Fc^2^)/3'
_refine_ls_weighting_scheme calc
_refine_ls_wR_factor_gt 0.0374
_refine_ls_wR_factor_ref 0.0385
_reflns_number_gt 14025
_reflns_number_total 15697
_reflns_threshold_expression >2sigma(I)
_cod_data_source_file ja403133f_si_005.cif
_cod_data_source_block ijc24
_cod_depositor_comments
;
The following automatic conversions were performed:

'_exptl_crystal_density_meas' value 'none' was changed to '?' - the
value is perceived as not measured.

Automatic conversion script
Id: cif_fix_values 3008 2015-01-20 13:52:24Z robertas 
;
_cod_database_code 4119795

loop_
_symmetry_equiv_pos_as_xyz
'x, y, z'
'-x, -y, -z'

loop_
_atom_site_label
_atom_site_type_symbol
_atom_site_fract_x
_atom_site_fract_y
_atom_site_fract_z
_atom_site_U_iso_or_equiv
_atom_site_adp_type
_atom_site_occupancy
_atom_site_symmetry_multiplicity
_atom_site_calc_flag
_atom_site_refinement_flags
Bi1 Bi 0.002257(5) 0.421069(5) 0.226393(4) 0.01509(2) Uani 1 1 d .
Si1 Si -0.46150(5) 0.64743(4) 0.33862(3) 0.02298(12) Uani 1 1 d .
O1 O -0.42734(10) 0.55881(9) 0.28523(7) 0.0170(3) Uani 1 1 d .
N1 N 0.06675(13) 0.58202(12) 0.33419(9) 0.0201(3) Uani 1 1 d .
N2 N 0.14967(13) 0.36816(12) 0.11916(10) 0.0234(4) Uani 1 1 d .
N3 N -0.15215(15) 0.25325(13) 0.05939(10) 0.0282(4) Uani 1 1 d .
C1 C 0.05991(14) 0.53481(13) 0.16948(11) 0.0171(4) Uani 1 1 d .
C2 C 0.06500(15) 0.62611(14) 0.20867(11) 0.0192(4) Uani 1 1 d .
C3 C 0.10181(17) 0.69897(14) 0.17660(12) 0.0254(4) Uani 1 1 d .
H3A H 0.1028 0.7610 0.2022 0.030 Uiso 1 1 calc R
C4 C 0.13683(18) 0.68188(15) 0.10810(13) 0.0294(5) Uani 1 1 d .
H4A H 0.1596 0.7318 0.0857 0.035 Uiso 1 1 calc R
C5 C 0.13861(17) 0.59179(15) 0.07214(12) 0.0268(5) Uani 1 1 d .
H5A H 0.1660 0.5805 0.0264 0.032 Uiso 1 1 calc R
C6 C 0.10070(15) 0.51729(14) 0.10220(11) 0.0202(4) Uani 1 1 d .
C7 C 0.03518(16) 0.64722(14) 0.28699(11) 0.0211(4) Uani 1 1 d .
H7A H 0.0714 0.7113 0.3158 0.025 Uiso 1 1 calc R
H7B H -0.0436 0.6435 0.2784 0.025 Uiso 1 1 calc R
C8 C 0.02244(17) 0.59395(16) 0.40469(12) 0.0274(5) Uani 1 1 d .
H8A H 0.0555 0.6553 0.4391 0.041 Uiso 1 1 calc R
H8B H 0.0381 0.5457 0.4326 0.041 Uiso 1 1 calc R
H8C H -0.0558 0.5888 0.3892 0.041 Uiso 1 1 calc R
C9 C 0.18448(16) 0.59476(16) 0.35824(12) 0.0259(4) Uani 1 1 d .
H9A H 0.2145 0.6578 0.3903 0.039 Uiso 1 1 calc R
H9B H 0.2143 0.5854 0.3116 0.039 Uiso 1 1 calc R
H9C H 0.2032 0.5496 0.3888 0.039 Uiso 1 1 calc R
C10 C 0.10661(17) 0.41992(14) 0.06283(11) 0.0235(4) Uani 1 1 d .
H10A H 0.0336 0.3862 0.0331 0.028 Uiso 1 1 calc R
H10B H 0.1530 0.4232 0.0251 0.028 Uiso 1 1 calc R
C11 C 0.26189(17) 0.40891(17) 0.15863(14) 0.0329(5) Uani 1 1 d .
H11A H 0.2881 0.3724 0.1954 0.049 Uiso 1 1 calc R
H11B H 0.2672 0.4728 0.1873 0.049 Uiso 1 1 calc R
H11C H 0.3057 0.4089 0.1197 0.049 Uiso 1 1 calc R
C12 C 0.13980(18) 0.27084(15) 0.07973(14) 0.0317(5) Uani 1 1 d .
H12A H 0.1647 0.2362 0.1184 0.048 Uiso 1 1 calc R
H12B H 0.1839 0.2673 0.0409 0.048 Uiso 1 1 calc R
H12C H 0.0642 0.2440 0.0535 0.048 Uiso 1 1 calc R
C13 C -0.15682(14) 0.46035(13) 0.23597(11) 0.0157(4) Uani 1 1 d .
C14 C -0.19988(14) 0.43825(13) 0.29675(11) 0.0158(4) Uani 1 1 d .
H14A H -0.1656 0.4018 0.3278 0.019 Uiso 1 1 calc R
C15 C -0.29189(14) 0.46766(12) 0.31404(10) 0.0143(3) Uani 1 1 d .
C16 C -0.33876(14) 0.52423(12) 0.26846(10) 0.0145(3) Uani 1 1 d .
C17 C -0.30249(14) 0.54122(13) 0.20136(10) 0.0154(4) Uani 1 1 d .
C18 C -0.21004(14) 0.50874(13) 0.18810(11) 0.0162(4) Uani 1 1 d .
H18A H -0.1830 0.5205 0.1445 0.019 Uiso 1 1 calc R
C19 C -0.33324(15) 0.43893(13) 0.38280(10) 0.0154(4) Uani 1 1 d .
C20 C -0.28172(17) 0.36112(14) 0.40899(12) 0.0222(4) Uani 1 1 d .
H20A H -0.3141 0.3414 0.4497 0.033 Uiso 1 1 calc R
H20B H -0.2040 0.3840 0.4299 0.033 Uiso 1 1 calc R
H20C H -0.2941 0.3083 0.3641 0.033 Uiso 1 1 calc R
C21 C -0.29978(15) 0.52257(13) 0.45397(11) 0.0180(4) Uani 1 1 d .
H21A H -0.3310 0.5069 0.4966 0.027 Uiso 1 1 calc R
H21B H -0.3260 0.5760 0.4391 0.027 Uiso 1 1 calc R
H21C H -0.2210 0.5380 0.4715 0.027 Uiso 1 1 calc R
C22 C -0.45565(16) 0.39979(14) 0.35962(12) 0.0222(4) Uani 1 1 d .
H22A H -0.4810 0.3909 0.4063 0.033 Uiso 1 1 calc R
H22B H -0.4708 0.3401 0.3214 0.033 Uiso 1 1 calc R
H22C H -0.4929 0.4435 0.3364 0.033 Uiso 1 1 calc R
C23 C -0.35826(15) 0.59315(14) 0.14414(11) 0.0190(4) Uani 1 1 d .
C24 C -0.33752(17) 0.69695(14) 0.18213(13) 0.0248(4) Uani 1 1 d .
H24A H -0.2598 0.7223 0.1964 0.037 Uiso 1 1 calc R
H24B H -0.3662 0.7061 0.2293 0.037 Uiso 1 1 calc R
H24C H -0.3733 0.7290 0.1451 0.037 Uiso 1 1 calc R
C25 C -0.31290(17) 0.58589(16) 0.07016(12) 0.0269(5) Uani 1 1 d .
H25A H -0.2365 0.6160 0.0849 0.040 Uiso 1 1 calc R
H25B H -0.3528 0.6167 0.0340 0.040 Uiso 1 1 calc R
H25C H -0.3206 0.5204 0.0446 0.040 Uiso 1 1 calc R
C26 C -0.47979(16) 0.55099(15) 0.11542(12) 0.0238(4) Uani 1 1 d .
H26A H -0.5130 0.5548 0.1604 0.036 Uiso 1 1 calc R
H26B H -0.4900 0.4858 0.0879 0.036 Uiso 1 1 calc R
H26C H -0.5136 0.5855 0.0797 0.036 Uiso 1 1 calc R
C27 C -0.56319(18) 0.69145(17) 0.27388(13) 0.0316(5) Uani 1 1 d .
H27A H -0.5286 0.7211 0.2384 0.047 Uiso 1 1 calc R
H27B H -0.5932 0.7368 0.3061 0.047 Uiso 1 1 calc R
H27C H -0.6212 0.6395 0.2432 0.047 Uiso 1 1 calc R
C28 C -0.3415(2) 0.74017(16) 0.38969(14) 0.0377(6) Uani 1 1 d .
H28A H -0.3232 0.7782 0.3536 0.057 Uiso 1 1 calc R
H28B H -0.2805 0.7119 0.4075 0.057 Uiso 1 1 calc R
H28C H -0.3575 0.7793 0.4350 0.057 Uiso 1 1 calc R
C29 C -0.5344(2) 0.60903(19) 0.41067(14) 0.0386(6) Uani 1 1 d .
H29A H -0.4848 0.5888 0.4497 0.058 Uiso 1 1 calc R
H29B H -0.5946 0.5573 0.3833 0.058 Uiso 1 1 calc R
H29C H -0.5622 0.6608 0.4369 0.058 Uiso 1 1 calc R
C30 C -0.10018(16) 0.31473(14) 0.10743(12) 0.0207(4) Uani 1 1 d .
Bi2 Bi -0.034195(5) 0.169613(5) 0.249842(4) 0.01493(2) Uani 1 1 d .
Si2 Si -0.59839(4) -0.03418(4) 0.20451(3) 0.02091(11) Uani 1 1 d .
O2 O -0.53437(10) 0.07435(9) 0.24964(8) 0.0173(3) Uani 1 1 d .
N4 N -0.11314(13) -0.00026(12) 0.14975(10) 0.0240(4) Uani 1 1 d .
N5 N 0.18736(13) 0.20515(12) 0.34045(10) 0.0249(4) Uani 1 1 d .
N6 N 0.00786(15) 0.34351(13) 0.42104(10) 0.0281(4) Uani 1 1 d .
C31 C 0.00044(16) 0.05606(14) 0.31081(11) 0.0206(4) Uani 1 1 d .
C32 C -0.06402(17) -0.03296(14) 0.27987(13) 0.0267(5) Uani 1 1 d .
C33 C -0.0481(2) -0.10366(16) 0.31819(15) 0.0429(6) Uani 1 1 d .
H33A H -0.0929 -0.1636 0.2981 0.052 Uiso 1 1 calc R
C34 C 0.0329(3) -0.08701(18) 0.38550(16) 0.0520(8) Uani 1 1 d .
H34A H 0.0412 -0.1345 0.4130 0.062 Uiso 1 1 calc R
C35 C 0.1017(2) -0.00129(17) 0.41262(15) 0.0435(7) Uani 1 1 d .
H35A H 0.1594 0.0087 0.4572 0.052 Uiso 1 1 calc R
C36 C 0.08731(18) 0.07062(15) 0.37530(13) 0.0273(5) Uani 1 1 d .
C37 C -0.14906(17) -0.05308(14) 0.20402(12) 0.0266(5) Uani 1 1 d .
H37A H -0.1643 -0.1203 0.1793 0.032 Uiso 1 1 calc R
H37B H -0.2166 -0.0365 0.2154 0.032 Uiso 1 1 calc R
C38 C -0.02365(18) -0.03355(17) 0.12116(14) 0.0354(5) Uani 1 1 d .
H38A H -0.0481 -0.0982 0.0915 0.053 Uiso 1 1 calc R
H38B H 0.0359 -0.0295 0.1658 0.053 Uiso 1 1 calc R
H38C H 0.0010 0.0049 0.0872 0.053 Uiso 1 1 calc R
C39 C -0.20173(18) -0.00513(16) 0.08302(13) 0.0325(5) Uani 1 1 d .
H39A H -0.2250 -0.0692 0.0518 0.049 Uiso 1 1 calc R
H39B H -0.1772 0.0353 0.0504 0.049 Uiso 1 1 calc R
H39C H -0.2623 0.0153 0.1022 0.049 Uiso 1 1 calc R
C40 C 0.16836(17) 0.16206(15) 0.40426(12) 0.0278(5) Uani 1 1 d .
H40A H 0.1415 0.2052 0.4418 0.033 Uiso 1 1 calc R
H40B H 0.2374 0.1510 0.4324 0.033 Uiso 1 1 calc R
C41 C 0.24160(18) 0.15051(18) 0.28880(15) 0.0378(6) Uani 1 1 d .
H41A H 0.1990 0.0872 0.2687 0.057 Uiso 1 1 calc R
H41B H 0.3133 0.1486 0.3183 0.057 Uiso 1 1 calc R
H41C H 0.2487 0.1792 0.2449 0.057 Uiso 1 1 calc R
C42 C 0.25059(17) 0.29956(16) 0.37120(14) 0.0343(5) Uani 1 1 d .
H42A H 0.2124 0.3364 0.4039 0.052 Uiso 1 1 calc R
H42B H 0.2608 0.3279 0.3276 0.052 Uiso 1 1 calc R
H42C H 0.3210 0.2977 0.4028 0.052 Uiso 1 1 calc R
C43 C -0.20811(15) 0.15136(13) 0.25754(11) 0.0174(4) Uani 1 1 d .
C44 C -0.28456(15) 0.17238(13) 0.20126(11) 0.0168(4) Uani 1 1 d .
H44A H -0.2614 0.1987 0.1617 0.020 Uiso 1 1 calc R
C45 C -0.39487(14) 0.15628(12) 0.20056(11) 0.0155(4) Uani 1 1 d .
C46 C -0.42600(14) 0.11247(12) 0.25766(11) 0.0155(4) Uani 1 1 d .
C47 C -0.34928(15) 0.10584(12) 0.32372(11) 0.0162(4) Uani 1 1 d .
C48 C -0.24118(15) 0.12334(13) 0.32012(11) 0.0174(4) Uani 1 1 d .
H48A H -0.1882 0.1158 0.3621 0.021 Uiso 1 1 calc R
C49 C -0.46993(14) 0.18615(13) 0.13525(11) 0.0164(4) Uani 1 1 d .
C50 C -0.48884(16) 0.11364(14) 0.05785(11) 0.0234(4) Uani 1 1 d .
H50A H -0.5376 0.1314 0.0166 0.035 Uiso 1 1 calc R
H50B H -0.5212 0.0528 0.0641 0.035 Uiso 1 1 calc R
H50C H -0.4199 0.1105 0.0434 0.035 Uiso 1 1 calc R
C51 C -0.57873(15) 0.20052(14) 0.15292(12) 0.0207(4) Uani 1 1 d .
H51A H -0.6170 0.2278 0.1131 0.031 Uiso 1 1 calc R
H51B H -0.5664 0.2423 0.2047 0.031 Uiso 1 1 calc R
H51C H -0.6222 0.1406 0.1523 0.031 Uiso 1 1 calc R
C52 C -0.41569(16) 0.28011(14) 0.12406(12) 0.0240(4) Uani 1 1 d .
H52A H -0.4650 0.3002 0.0847 0.036 Uiso 1 1 calc R
H52B H -0.3495 0.2734 0.1064 0.036 Uiso 1 1 calc R
H52C H -0.3981 0.3265 0.1739 0.036 Uiso 1 1 calc R
C53 C -0.37526(16) 0.08215(13) 0.39936(11) 0.0195(4) Uani 1 1 d .
C54 C -0.47770(17) 0.11343(15) 0.41740(12) 0.0257(4) Uani 1 1 d .
H54A H -0.4832 0.1069 0.4700 0.039 Uiso 1 1 calc R
H54B H -0.5412 0.0747 0.3788 0.039 Uiso 1 1 calc R
H54C H -0.4739 0.1785 0.4149 0.039 Uiso 1 1 calc R
C55 C -0.38371(19) -0.02253(14) 0.39428(13) 0.0284(5) Uani 1 1 d .
H55A H -0.3984 -0.0366 0.4428 0.043 Uiso 1 1 calc R
H55B H -0.3157 -0.0400 0.3869 0.043 Uiso 1 1 calc R
H55C H -0.4424 -0.0576 0.3499 0.043 Uiso 1 1 calc R
C56 C -0.28280(17) 0.13345(15) 0.47114(12) 0.0260(4) Uani 1 1 d .
H56A H -0.3039 0.1243 0.5192 0.039 Uiso 1 1 calc R
H56B H -0.2683 0.1999 0.4724 0.039 Uiso 1 1 calc R
H56C H -0.2177 0.1086 0.4672 0.039 Uiso 1 1 calc R
C57 C -0.50024(17) -0.10208(14) 0.17026(13) 0.0263(4) Uani 1 1 d .
H57A H -0.4634 -0.0704 0.1369 0.040 Uiso 1 1 calc R
H57B H -0.5386 -0.1643 0.1403 0.040 Uiso 1 1 calc R
H57C H -0.4471 -0.1073 0.2156 0.040 Uiso 1 1 calc R
C58 C -0.66774(17) -0.08568(15) 0.27290(14) 0.0303(5) Uani 1 1 d .
H58A H -0.6147 -0.0835 0.3209 0.045 Uiso 1 1 calc R
H58B H -0.7028 -0.1503 0.2478 0.045 Uiso 1 1 calc R
H58C H -0.7221 -0.0502 0.2860 0.045 Uiso 1 1 calc R
C59 C -0.70824(17) -0.03602(15) 0.11908(13) 0.0297(5) Uani 1 1 d .
H59A H -0.6770 -0.0115 0.0798 0.045 Uiso 1 1 calc R
H59B H -0.7578 0.0024 0.1365 0.045 Uiso 1 1 calc R
H59C H -0.7477 -0.1000 0.0961 0.045 Uiso 1 1 calc R
C60 C -0.00700(15) 0.28141(14) 0.36887(12) 0.0199(4) Uani 1 1 d .

loop_
_atom_site_aniso_label
_atom_site_aniso_U_11
_atom_site_aniso_U_22
_atom_site_aniso_U_33
_atom_site_aniso_U_23
_atom_site_aniso_U_13
_atom_site_aniso_U_12
Bi1 0.01507(4) 0.01669(4) 0.01641(4) 0.00587(3) 0.00704(3) 0.00499(3)
Si1 0.0274(3) 0.0278(3) 0.0203(3) 0.0083(2) 0.0105(2) 0.0157(2)
O1 0.0146(6) 0.0206(7) 0.0178(6) 0.0053(5) 0.0065(5) 0.0048(5)
N1 0.0184(8) 0.0263(9) 0.0156(8) 0.0029(7) 0.0065(6) 0.0038(7)
N2 0.0198(8) 0.0243(9) 0.0276(9) 0.0039(7) 0.0102(7) 0.0056(7)
N3 0.0290(10) 0.0305(10) 0.0246(9) 0.0066(8) 0.0102(8) -0.0008(8)
C1 0.0123(8) 0.0204(9) 0.0184(9) 0.0060(8) 0.0032(7) 0.0015(7)
C2 0.0161(9) 0.0223(10) 0.0179(9) 0.0050(8) 0.0014(7) 0.0026(7)
C3 0.0271(11) 0.0197(10) 0.0255(11) 0.0061(8) 0.0006(9) -0.0005(8)
C4 0.0316(12) 0.0276(11) 0.0268(11) 0.0133(9) 0.0030(9) -0.0046(9)
C5 0.0263(11) 0.0339(12) 0.0196(10) 0.0100(9) 0.0071(8) -0.0024(9)
C6 0.0165(9) 0.0244(10) 0.0181(9) 0.0041(8) 0.0042(7) 0.0003(8)
C7 0.0189(10) 0.0196(10) 0.0227(10) 0.0010(8) 0.0046(8) 0.0029(8)
C8 0.0273(11) 0.0322(12) 0.0202(10) 0.0000(9) 0.0102(9) 0.0004(9)
C9 0.0193(10) 0.0363(12) 0.0198(10) 0.0038(9) 0.0030(8) 0.0039(9)
C10 0.0238(10) 0.0290(11) 0.0190(10) 0.0039(8) 0.0115(8) 0.0029(8)
C11 0.0221(11) 0.0355(13) 0.0408(13) 0.0052(10) 0.0088(10) 0.0083(9)
C12 0.0297(12) 0.0279(12) 0.0406(13) 0.0026(10) 0.0175(10) 0.0094(9)
C13 0.0137(8) 0.0158(9) 0.0170(9) 0.0009(7) 0.0057(7) 0.0021(7)
C14 0.0155(9) 0.0159(9) 0.0160(9) 0.0041(7) 0.0037(7) 0.0027(7)
C15 0.0146(9) 0.0131(8) 0.0132(8) 0.0002(7) 0.0041(7) -0.0011(7)
C16 0.0132(8) 0.0146(9) 0.0147(9) 0.0011(7) 0.0040(7) 0.0014(7)
C17 0.0155(9) 0.0152(9) 0.0147(9) 0.0032(7) 0.0031(7) 0.0016(7)
C18 0.0165(9) 0.0175(9) 0.0144(9) 0.0027(7) 0.0061(7) 0.0013(7)
C19 0.0165(9) 0.0160(9) 0.0149(9) 0.0040(7) 0.0066(7) 0.0023(7)
C20 0.0306(11) 0.0192(10) 0.0225(10) 0.0103(8) 0.0118(9) 0.0077(8)
C21 0.0192(9) 0.0199(10) 0.0159(9) 0.0041(7) 0.0064(7) 0.0039(7)
C22 0.0200(10) 0.0254(10) 0.0211(10) 0.0076(8) 0.0073(8) -0.0021(8)
C23 0.0186(9) 0.0246(10) 0.0170(9) 0.0091(8) 0.0065(7) 0.0056(8)
C24 0.0265(11) 0.0220(10) 0.0302(11) 0.0120(9) 0.0105(9) 0.0052(8)
C25 0.0279(11) 0.0408(13) 0.0200(10) 0.0155(9) 0.0104(9) 0.0139(9)
C26 0.0202(10) 0.0328(12) 0.0180(10) 0.0079(9) 0.0019(8) 0.0046(8)
C27 0.0324(12) 0.0412(14) 0.0337(12) 0.0179(11) 0.0162(10) 0.0221(10)
C28 0.0544(16) 0.0251(12) 0.0288(12) 0.0033(10) 0.0000(11) 0.0099(11)
C29 0.0422(14) 0.0611(17) 0.0336(13) 0.0241(12) 0.0255(11) 0.0360(13)
C30 0.0209(10) 0.0236(10) 0.0213(10) 0.0080(8) 0.0100(8) 0.0055(8)
Bi2 0.01169(3) 0.01599(4) 0.01743(4) 0.00414(3) 0.00358(3) 0.00323(3)
Si2 0.0164(3) 0.0164(3) 0.0280(3) 0.0024(2) 0.0056(2) 0.0007(2)
O2 0.0119(6) 0.0162(7) 0.0228(7) 0.0022(5) 0.0051(5) 0.0014(5)
N4 0.0200(8) 0.0233(9) 0.0231(9) -0.0002(7) -0.0016(7) 0.0035(7)
N5 0.0157(8) 0.0255(9) 0.0281(9) -0.0053(7) 0.0041(7) 0.0040(7)
N6 0.0282(10) 0.0319(10) 0.0248(9) 0.0025(8) 0.0094(8) 0.0089(8)
C31 0.0206(10) 0.0197(10) 0.0207(10) 0.0028(8) 0.0023(8) 0.0075(8)
C32 0.0287(11) 0.0207(10) 0.0272(11) 0.0047(9) -0.0009(9) 0.0052(9)
C33 0.0576(17) 0.0197(12) 0.0431(15) 0.0088(10) -0.0073(12) 0.0050(11)
C34 0.077(2) 0.0256(13) 0.0455(16) 0.0149(12) -0.0142(14) 0.0130(13)
C35 0.0565(17) 0.0310(13) 0.0342(14) 0.0060(11) -0.0147(12) 0.0170(12)
C36 0.0292(11) 0.0246(11) 0.0248(11) 0.0022(9) -0.0028(9) 0.0116(9)
C37 0.0257(11) 0.0177(10) 0.0299(11) 0.0024(9) -0.0016(9) -0.0004(8)
C38 0.0299(12) 0.0396(14) 0.0300(12) -0.0054(10) 0.0026(10) 0.0101(10)
C39 0.0311(12) 0.0326(12) 0.0255(11) -0.0007(9) -0.0062(9) 0.0074(10)
C40 0.0223(10) 0.0284(11) 0.0255(11) -0.0021(9) -0.0063(8) 0.0097(9)
C41 0.0200(11) 0.0449(15) 0.0412(14) -0.0102(11) 0.0062(10) 0.0120(10)
C42 0.0182(10) 0.0334(13) 0.0423(14) -0.0062(10) 0.0075(10) -0.0035(9)
C43 0.0148(9) 0.0165(9) 0.0214(9) 0.0056(7) 0.0046(7) 0.0028(7)
C44 0.0169(9) 0.0164(9) 0.0178(9) 0.0045(7) 0.0050(7) 0.0036(7)
C45 0.0151(9) 0.0128(8) 0.0166(9) 0.0003(7) 0.0024(7) 0.0028(7)
C46 0.0116(8) 0.0135(9) 0.0211(9) 0.0019(7) 0.0055(7) 0.0023(7)
C47 0.0176(9) 0.0128(9) 0.0194(9) 0.0048(7) 0.0058(7) 0.0037(7)
C48 0.0154(9) 0.0174(9) 0.0182(9) 0.0041(7) 0.0001(7) 0.0040(7)
C49 0.0137(9) 0.0170(9) 0.0170(9) 0.0030(7) 0.0016(7) 0.0023(7)
C50 0.0223(10) 0.0279(11) 0.0176(10) -0.0002(8) 0.0020(8) 0.0088(8)
C51 0.0173(9) 0.0220(10) 0.0224(10) 0.0026(8) 0.0025(8) 0.0088(8)
C52 0.0210(10) 0.0224(10) 0.0292(11) 0.0120(9) 0.0008(8) 0.0042(8)
C53 0.0212(10) 0.0198(10) 0.0202(9) 0.0083(8) 0.0066(8) 0.0048(8)
C54 0.0266(11) 0.0325(12) 0.0217(10) 0.0083(9) 0.0102(9) 0.0084(9)
C55 0.0363(12) 0.0219(11) 0.0329(12) 0.0140(9) 0.0143(10) 0.0062(9)
C56 0.0287(11) 0.0299(11) 0.0211(10) 0.0113(9) 0.0042(8) 0.0063(9)
C57 0.0284(11) 0.0197(10) 0.0314(11) 0.0040(9) 0.0096(9) 0.0056(8)
C58 0.0232(11) 0.0241(11) 0.0435(13) 0.0075(10) 0.0122(10) -0.0007(9)
C59 0.0200(10) 0.0236(11) 0.0371(13) 0.0004(9) -0.0008(9) -0.0025(8)
C60 0.0150(9) 0.0243(10) 0.0237(10) 0.0078(8) 0.0076(8) 0.0069(8)

loop_
_atom_type_symbol
_atom_type_description
_atom_type_scat_dispersion_real
_atom_type_scat_dispersion_imag
_atom_type_scat_source
C C 0.0033 0.0016 'International Tables Vol C Tables 4.2.6.8 and 6.1.1.4'
H H 0.0000 0.0000 'International Tables Vol C Tables 4.2.6.8 and 6.1.1.4'
N N 0.0061 0.0033 'International Tables Vol C Tables 4.2.6.8 and 6.1.1.4'
O O 0.0106 0.0060 'International Tables Vol C Tables 4.2.6.8 and 6.1.1.4'
Si Si 0.0817 0.0704 'International Tables Vol C Tables 4.2.6.8 and 6.1.1.4'
Bi Bi -4.1077 10.2566 'International Tables Vol C Tables 4.2.6.8 and 6.1.1.4'

loop_
_geom_angle_atom_site_label_1
_geom_angle_atom_site_label_2
_geom_angle_atom_site_label_3
_geom_angle
C13 Bi1 C1 96.74(7)
C13 Bi1 C30 84.50(6)
C1 Bi1 C30 95.94(7)
C13 Bi1 N1 78.76(6)
C1 Bi1 N1 70.72(6)
C30 Bi1 N1 156.97(6)
O1 Si1 C28 111.13(10)
O1 Si1 C27 108.73(9)
C28 Si1 C27 111.50(11)
O1 Si1 C29 110.86(10)
C28 Si1 C29 110.43(12)
C27 Si1 C29 103.97(10)
C16 O1 Si1 142.48(12)
C7 N1 C9 111.29(16)
C7 N1 C8 110.76(16)
C9 N1 C8 109.02(15)
C7 N1 Bi1 100.81(11)
C9 N1 Bi1 105.44(12)
C8 N1 Bi1 119.20(12)
C11 N2 C12 109.99(17)
C11 N2 C10 111.69(17)
C12 N2 C10 110.23(17)
C2 C1 C6 119.94(17)
C2 C1 Bi1 117.30(13)
C6 C1 Bi1 122.39(14)
C3 C2 C1 119.53(18)
C3 C2 C7 119.52(18)
C1 C2 C7 120.91(17)
C4 C3 C2 120.7(2)
C3 C4 C5 119.73(19)
C4 C5 C6 120.87(19)
C5 C6 C1 119.01(18)
C5 C6 C10 119.58(18)
C1 C6 C10 121.40(17)
N1 C7 C2 111.38(16)
N2 C10 C6 112.35(16)
C18 C13 C14 118.80(17)
C18 C13 Bi1 124.09(13)
C14 C13 Bi1 117.01(13)
C13 C14 C15 122.42(17)
C14 C15 C16 117.32(16)
C14 C15 C19 118.21(16)
C16 C15 C19 124.45(16)
O1 C16 C15 119.81(16)
O1 C16 C17 118.56(16)
C15 C16 C17 121.46(16)
C18 C17 C16 117.00(16)
C18 C17 C23 119.13(16)
C16 C17 C23 123.87(16)
C13 C18 C17 122.45(17)
C20 C19 C21 106.15(15)
C20 C19 C22 105.43(15)
C21 C19 C22 112.92(15)
C20 C19 C15 111.90(15)
C21 C19 C15 108.75(14)
C22 C19 C15 111.58(15)
C24 C23 C17 110.41(16)
C24 C23 C25 105.74(16)
C17 C23 C25 111.73(16)
C24 C23 C26 111.72(16)
C17 C23 C26 110.95(16)
C25 C23 C26 106.12(16)
N3 C30 Bi1 167.48(17)
C31 Bi2 C43 94.43(7)
C31 Bi2 C60 93.26(7)
C43 Bi2 C60 83.14(7)
C31 Bi2 N4 69.46(6)
C43 Bi2 N4 80.40(6)
C60 Bi2 N4 154.94(6)
O2 Si2 C57 109.45(8)
O2 Si2 C59 111.25(9)
C57 Si2 C59 109.34(10)
O2 Si2 C58 108.86(9)
C57 Si2 C58 112.77(10)
C59 Si2 C58 105.14(10)
C46 O2 Si2 126.81(11)
C39 N4 C37 111.32(17)
C39 N4 C38 109.52(17)
C37 N4 C38 111.27(18)
C39 N4 Bi2 116.29(13)
C37 N4 Bi2 99.78(11)
C38 N4 Bi2 108.33(12)
C40 N5 C42 110.69(17)
C40 N5 C41 111.74(18)
C42 N5 C41 109.92(17)
C36 C31 C32 119.60(19)
C36 C31 Bi2 122.03(15)
C32 C31 Bi2 118.27(14)
C33 C32 C31 119.7(2)
C33 C32 C37 119.9(2)
C31 C32 C37 120.40(18)
C34 C33 C32 120.2(2)
C35 C34 C33 120.0(2)
C34 C35 C36 120.8(2)
C35 C36 C31 119.3(2)
C35 C36 C40 119.0(2)
C31 C36 C40 121.66(19)
N4 C37 C32 111.00(17)
N5 C40 C36 112.34(17)
C44 C43 C48 117.99(17)
C44 C43 Bi2 120.42(13)
C48 C43 Bi2 121.51(13)
C43 C44 C45 122.49(17)
C44 C45 C46 116.70(16)
C44 C45 C49 116.39(16)
C46 C45 C49 126.88(16)
O2 C46 C45 119.84(16)
O2 C46 C47 118.79(16)
C45 C46 C47 121.37(16)
C48 C47 C46 116.73(17)
C48 C47 C53 117.68(16)
C46 C47 C53 125.59(16)
C43 C48 C47 122.54(17)
C50 C49 C51 109.74(15)
C50 C49 C52 108.07(16)
C51 C49 C52 105.61(15)
C50 C49 C45 109.08(15)
C51 C49 C45 114.26(15)
C52 C49 C45 109.87(15)
C55 C53 C54 110.84(17)
C55 C53 C56 106.89(16)
C54 C53 C56 105.65(16)
C55 C53 C47 110.04(16)
C54 C53 C47 113.03(16)
C56 C53 C47 110.14(15)
N6 C60 Bi2 171.49(18)

loop_
_geom_bond_atom_site_label_1
_geom_bond_atom_site_label_2
_geom_bond_distance
Bi1 C13 2.2514(18)
Bi1 C1 2.2553(18)
Bi1 C30 2.396(2)
Bi1 N1 2.6768(16)
Si1 O1 1.6497(14)
Si1 C28 1.858(3)
Si1 C27 1.865(2)
Si1 C29 1.865(2)
O1 C16 1.387(2)
N1 C7 1.466(3)
N1 C9 1.468(2)
N1 C8 1.476(2)
N2 C11 1.459(3)
N2 C12 1.465(3)
N2 C10 1.467(3)
N3 C30 1.145(3)
C1 C2 1.396(3)
C1 C6 1.401(3)
C2 C3 1.393(3)
C2 C7 1.513(3)
C3 C4 1.379(3)
C4 C5 1.384(3)
C5 C6 1.395(3)
C6 C10 1.512(3)
C13 C18 1.379(3)
C13 C14 1.387(2)
C14 C15 1.398(2)
C15 C16 1.411(3)
C15 C19 1.543(2)
C16 C17 1.425(2)
C17 C18 1.401(2)
C17 C23 1.541(3)
C19 C20 1.536(3)
C19 C21 1.541(2)
C19 C22 1.541(3)
C23 C24 1.530(3)
C23 C25 1.541(3)
C23 C26 1.542(3)
Bi2 C31 2.251(2)
Bi2 C43 2.2544(18)
Bi2 C60 2.366(2)
Bi2 N4 2.7258(17)
Si2 O2 1.6707(14)
Si2 C57 1.865(2)
Si2 C59 1.865(2)
Si2 C58 1.866(2)
O2 C46 1.395(2)
N4 C39 1.466(3)
N4 C37 1.467(3)
N4 C38 1.468(3)
N5 C40 1.460(3)
N5 C42 1.461(3)
N5 C41 1.466(3)
N6 C60 1.144(3)
C31 C36 1.400(3)
C31 C32 1.403(3)
C32 C33 1.391(3)
C32 C37 1.515(3)
C33 C34 1.385(3)
C34 C35 1.382(4)
C35 C36 1.393(3)
C36 C40 1.519(3)
C43 C44 1.387(3)
C43 C48 1.389(3)
C44 C45 1.405(3)
C45 C46 1.407(3)
C45 C49 1.551(3)
C46 C47 1.418(3)
C47 C48 1.396(3)
C47 C53 1.550(3)
C49 C50 1.535(3)
C49 C51 1.536(3)
C49 C52 1.541(3)
C53 C55 1.540(3)
C53 C54 1.541(3)
C53 C56 1.548(3)

loop_
_geom_torsion_atom_site_label_1
_geom_torsion_atom_site_label_2
_geom_torsion_atom_site_label_3
_geom_torsion_atom_site_label_4
_geom_torsion
C28 Si1 O1 C16 6.8(2)
C27 Si1 O1 C16 129.9(2)
C29 Si1 O1 C16 -116.4(2)
C13 Bi1 N1 C7 -67.12(11)
C1 Bi1 N1 C7 34.20(11)
C30 Bi1 N1 C7 -23.0(2)
C13 Bi1 N1 C9 177.02(13)
C1 Bi1 N1 C9 -81.66(13)
C30 Bi1 N1 C9 -138.81(16)
C13 Bi1 N1 C8 54.22(14)
C1 Bi1 N1 C8 155.55(15)
C30 Bi1 N1 C8 98.39(19)
C13 Bi1 C1 C2 56.20(15)
C30 Bi1 C1 C2 141.34(14)
N1 Bi1 C1 C2 -19.36(13)
C13 Bi1 C1 C6 -130.79(15)
C30 Bi1 C1 C6 -45.65(16)
N1 Bi1 C1 C6 153.65(16)
C6 C1 C2 C3 5.7(3)
Bi1 C1 C2 C3 178.93(14)
C6 C1 C2 C7 -171.89(17)
Bi1 C1 C2 C7 1.3(2)
C1 C2 C3 C4 -2.3(3)
C7 C2 C3 C4 175.31(19)
C2 C3 C4 C5 -2.0(3)
C3 C4 C5 C6 3.0(3)
C4 C5 C6 C1 0.4(3)
C4 C5 C6 C10 -178.31(19)
C2 C1 C6 C5 -4.8(3)
Bi1 C1 C6 C5 -177.58(14)
C2 C1 C6 C10 173.90(18)
Bi1 C1 C6 C10 1.1(2)
C9 N1 C7 C2 67.4(2)
C8 N1 C7 C2 -171.16(16)
Bi1 N1 C7 C2 -44.04(16)
C3 C2 C7 N1 -142.54(18)
C1 C2 C7 N1 35.1(2)
C11 N2 C10 C6 -65.3(2)
C12 N2 C10 C6 172.13(16)
C5 C6 C10 N2 133.46(19)
C1 C6 C10 N2 -45.2(2)
C1 Bi1 C13 C18 24.81(16)
C30 Bi1 C13 C18 -70.55(16)
N1 Bi1 C13 C18 93.56(16)
C1 Bi1 C13 C14 -151.63(14)
C30 Bi1 C13 C14 113.01(15)
N1 Bi1 C13 C14 -82.89(14)
C18 C13 C14 C15 -3.7(3)
Bi1 C13 C14 C15 172.96(13)
C13 C14 C15 C16 -2.0(3)
C13 C14 C15 C19 179.82(16)
Si1 O1 C16 C15 88.9(2)
Si1 O1 C16 C17 -95.9(2)
C14 C15 C16 O1 -177.18(16)
C19 C15 C16 O1 0.9(3)
C14 C15 C16 C17 7.7(3)
C19 C15 C16 C17 -174.24(16)
O1 C16 C17 C18 177.33(15)
C15 C16 C17 C18 -7.5(3)
O1 C16 C17 C23 -2.2(3)
C15 C16 C17 C23 172.97(17)
C14 C13 C18 C17 3.9(3)
Bi1 C13 C18 C17 -172.50(13)
C16 C17 C18 C13 1.6(3)
C23 C17 C18 C13 -178.89(17)
C14 C15 C19 C20 -14.4(2)
C16 C15 C19 C20 167.61(17)
C14 C15 C19 C21 102.57(19)
C16 C15 C19 C21 -75.5(2)
C14 C15 C19 C22 -132.23(17)
C16 C15 C19 C22 49.8(2)
C18 C17 C23 C24 -106.96(19)
C16 C17 C23 C24 72.6(2)
C18 C17 C23 C25 10.4(2)
C16 C17 C23 C25 -170.07(18)
C18 C17 C23 C26 128.62(18)
C16 C17 C23 C26 -51.9(2)
C13 Bi1 C30 N3 -87.6(8)
C1 Bi1 C30 N3 176.1(8)
N1 Bi1 C30 N3 -131.0(8)
C57 Si2 O2 C46 3.51(18)
C59 Si2 O2 C46 -117.42(16)
C58 Si2 O2 C46 127.18(16)
C31 Bi2 N4 C39 156.36(17)
C43 Bi2 N4 C39 57.90(15)
C60 Bi2 N4 C39 107.52(19)
C31 Bi2 N4 C37 36.58(12)
C43 Bi2 N4 C37 -61.87(12)
C60 Bi2 N4 C37 -12.3(2)
C31 Bi2 N4 C38 -79.84(15)
C43 Bi2 N4 C38 -178.30(15)
C60 Bi2 N4 C38 -128.68(17)
C43 Bi2 C31 C36 -127.83(17)
C60 Bi2 C31 C36 -44.46(17)
N4 Bi2 C31 C36 154.16(18)
C43 Bi2 C31 C32 55.81(17)
C60 Bi2 C31 C32 139.17(16)
N4 Bi2 C31 C32 -22.20(15)
C36 C31 C32 C33 6.6(3)
Bi2 C31 C32 C33 -176.99(19)
C36 C31 C32 C37 -172.0(2)
Bi2 C31 C32 C37 4.4(3)
C31 C32 C33 C34 -1.7(4)
C37 C32 C33 C34 176.9(3)
C32 C33 C34 C35 -3.3(5)
C33 C34 C35 C36 3.3(5)
C34 C35 C36 C31 1.6(4)
C34 C35 C36 C40 -176.6(3)
C32 C31 C36 C35 -6.5(3)
Bi2 C31 C36 C35 177.18(18)
C32 C31 C36 C40 171.7(2)
Bi2 C31 C36 C40 -4.6(3)
C39 N4 C37 C32 -169.07(18)
C38 N4 C37 C32 68.5(2)
Bi2 N4 C37 C32 -45.72(17)
C33 C32 C37 N4 -143.5(2)
C31 C32 C37 N4 35.1(3)
C42 N5 C40 C36 170.18(17)
C41 N5 C40 C36 -67.0(2)
C35 C36 C40 N5 144.2(2)
C31 C36 C40 N5 -34.0(3)
C31 Bi2 C43 C44 -150.92(15)
C60 Bi2 C43 C44 116.33(16)
N4 Bi2 C43 C44 -82.64(15)
C31 Bi2 C43 C48 32.24(16)
C60 Bi2 C43 C48 -60.51(16)
N4 Bi2 C43 C48 100.52(16)
C48 C43 C44 C45 -7.5(3)
Bi2 C43 C44 C45 175.59(13)
C43 C44 C45 C46 -3.5(3)
C43 C44 C45 C49 178.27(17)
Si2 O2 C46 C45 90.45(19)
Si2 O2 C46 C47 -89.43(19)
C44 C45 C46 O2 -164.69(16)
C49 C45 C46 O2 13.4(3)
C44 C45 C46 C47 15.2(3)
C49 C45 C46 C47 -166.77(17)
O2 C46 C47 C48 164.53(16)
C45 C46 C47 C48 -15.3(3)
O2 C46 C47 C53 -16.3(3)
C45 C46 C47 C53 163.86(17)
C44 C43 C48 C47 7.3(3)
Bi2 C43 C48 C47 -175.80(14)
C46 C47 C48 C43 3.8(3)
C53 C47 C48 C43 -175.51(17)
C44 C45 C49 C50 77.7(2)
C46 C45 C49 C50 -100.3(2)
C44 C45 C49 C51 -159.06(16)
C46 C45 C49 C51 22.9(3)
C44 C45 C49 C52 -40.6(2)
C46 C45 C49 C52 141.35(19)
C48 C47 C53 C55 -85.6(2)
C46 C47 C53 C55 95.2(2)
C48 C47 C53 C54 149.86(18)
C46 C47 C53 C54 -29.3(3)
C48 C47 C53 C56 32.0(2)
C46 C47 C53 C56 -147.25(18)
C31 Bi2 C60 N6 160.5(11)
C43 Bi2 C60 N6 -105.4(11)
N4 Bi2 C60 N6 -154.6(11)
